data_4020191
loop_
_publ_author_name
'Lei Wang'
'Yan Zhang'
'Hua-You Hu'
'Hoong Kun Fun'
'Jian-Hua Xu'

_journal_name_full 'Journal of Organic Chemistry'
_journal_page_first 3850
_journal_page_last 3858
_journal_paper_doi 10.1021/jo047870+
_journal_volume 70
_journal_year 2005
_chemical_formula_moiety 'C28 H19 Br N2 O6'
_chemical_formula_sum 'C28 H19 Br N2 O6'
_chemical_formula_weight 559.36
_space_group_IT_number 14
_symmetry_cell_setting monoclinic
_symmetry_space_group_name_Hall '-P 2ybc'
_symmetry_space_group_name_H-M 'P 1 21/c 1'
_cell_angle_alpha 90.00
_cell_angle_beta 96.273(1)
_cell_angle_gamma 90.00
_cell_formula_units_Z 4
_cell_length_a 9.0982(1)
_cell_length_b 23.0174(1)
_cell_length_c 11.7352(2)
_cell_measurement_temperature 233(2)
_cell_volume 2442.83(5)
_diffrn_ambient_temperature 233(2)
_exptl_crystal_density_diffrn 1.521
_cod_depositor_comments
;
The following automatic conversions were performed:
'_symmetry_cell_setting' value 'Monoclinic' changed to 'monoclinic'
according to '/home/saulius/struct/CIF-dictionaries/cif_core.dic'
dictionary named 'cif_core.dic' version 2.4.1 from 2010-06-29.

Automatic conversion script
Id: cif_fix_enum 1527 2010-12-29 10:47:43Z saulius 
;
_cod_original_sg_symbol_H-M 'P 21/c'
_cod_database_code 4020191

loop_
_symmetry_equiv_pos_as_xyz
'x, y, z'
'-x, y+1/2, -z+1/2'
'-x, -y, -z'
'x, -y-1/2, z-1/2'

loop_
_atom_site_label
_atom_site_type_symbol
_atom_site_fract_x
_atom_site_fract_y
_atom_site_fract_z
_atom_site_U_iso_or_equiv
_atom_site_adp_type
_atom_site_occupancy
_atom_site_symmetry_multiplicity
_atom_site_calc_flag
_atom_site_refinement_flags
_atom_site_disorder_assembly
_atom_site_disorder_group
Br1 Br 0.29544(6) 0.45121(2) -0.09817(4) 0.0755(2) Uani 1 1 d . . .
O1 O 0.6977(2) 0.26524(8) 0.44133(18) 0.0276(5) Uani 1 1 d . . .
O2 O 0.4786(3) 0.24450(9) 0.34391(19) 0.0354(6) Uani 1 1 d . . .
O3 O 0.5922(3) 0.32420(11) 0.62753(19) 0.0388(6) Uani 1 1 d . . .
O4 O 0.9573(3) 0.36196(17) 0.8606(2) 0.0816(11) Uani 1 1 d . . .
O5 O 0.6686(2) 0.44303(9) 0.5321(2) 0.0333(6) Uani 1 1 d . . .
O6 O 0.9668(3) 0.53993(10) 0.3699(2) 0.0429(7) Uani 1 1 d . . .
N1 N 0.8435(3) 0.33849(11) 0.6861(2) 0.0293(6) Uani 1 1 d . . .
N2 N 0.8225(3) 0.46082(10) 0.3890(2) 0.0216(6) Uani 1 1 d . . .
C1 C 0.7742(3) 0.31669(13) 0.4895(3) 0.0223(7) Uani 1 1 d . . .
C2 C 0.7191(4) 0.32761(13) 0.6082(3) 0.0261(7) Uani 1 1 d . . .
C3 C 0.9740(4) 0.32125(13) 0.6352(3) 0.0288(8) Uani 1 1 d . . .
C4 C 1.1181(4) 0.31600(16) 0.6868(3) 0.0413(10) Uani 1 1 d . . .
H4 H 1.1433 0.3263 0.7631 0.050 Uiso 1 1 calc R . .
C5 C 1.2230(4) 0.29485(17) 0.6203(4) 0.0489(11) Uani 1 1 d . . .
H5 H 1.3205 0.2911 0.6526 0.059 Uiso 1 1 calc R . .
C6 C 1.1863(4) 0.27918(16) 0.5070(4) 0.0434(10) Uani 1 1 d . . .
H6 H 1.2589 0.2644 0.4651 0.052 Uiso 1 1 calc R . .
C7 C 1.0429(4) 0.28522(14) 0.4551(3) 0.0345(8) Uani 1 1 d . . .
H7 H 1.0184 0.2751 0.3787 0.041 Uiso 1 1 calc R . .
C8 C 0.9368(3) 0.30683(12) 0.5202(3) 0.0250(7) Uani 1 1 d . . .
C9 C 0.7228(3) 0.36538(12) 0.3999(2) 0.0198(7) Uani 1 1 d . . .
C10 C 0.7310(3) 0.42725(13) 0.4523(3) 0.0216(7) Uani 1 1 d . . .
C11 C 0.8758(3) 0.42613(13) 0.2999(2) 0.0202(7) Uani 1 1 d . . .
C12 C 0.9645(4) 0.44237(14) 0.2172(3) 0.0319(8) Uani 1 1 d . . .
H12 H 1.0048 0.4795 0.2163 0.038 Uiso 1 1 calc R . .
C13 C 0.9916(4) 0.40102(16) 0.1346(3) 0.0378(9) Uani 1 1 d . . .
H13 H 1.0507 0.4110 0.0778 0.045 Uiso 1 1 calc R . .
C14 C 0.9328(4) 0.34595(15) 0.1357(3) 0.0348(9) Uani 1 1 d . . .
H14 H 0.9526 0.3192 0.0800 0.042 Uiso 1 1 calc R . .
C15 C 0.8440(4) 0.33024(14) 0.2196(3) 0.0301(8) Uani 1 1 d . . .
H15 H 0.8040 0.2931 0.2202 0.036 Uiso 1 1 calc R . .
C16 C 0.8153(3) 0.37037(12) 0.3029(2) 0.0205(7) Uani 1 1 d . . .
C17 C 0.5587(3) 0.34646(13) 0.3664(3) 0.0242(7) Uani 1 1 d . . .
H17 H 0.5003 0.3613 0.4255 0.029 Uiso 1 1 calc R . .
C18 C 0.5673(3) 0.28099(13) 0.3790(3) 0.0247(7) Uani 1 1 d . . .
C19 C 0.4893(3) 0.36938(13) 0.2515(3) 0.0245(7) Uani 1 1 d . . .
C20 C 0.4377(4) 0.42634(15) 0.2455(3) 0.0382(9) Uani 1 1 d . . .
H20 H 0.4407 0.4483 0.3122 0.046 Uiso 1 1 calc R . .
C21 C 0.3814(4) 0.45094(15) 0.1410(4) 0.0504(11) Uani 1 1 d . . .
H21 H 0.3488 0.4893 0.1379 0.060 Uiso 1 1 calc R . .
C22 C 0.3746(4) 0.41785(16) 0.0422(3) 0.0390(9) Uani 1 1 d . . .
C23 C 0.4222(4) 0.36133(15) 0.0469(3) 0.0388(9) Uani 1 1 d . . .
H23 H 0.4160 0.3391 -0.0196 0.047 Uiso 1 1 calc R . .
C24 C 0.4797(4) 0.33729(15) 0.1505(3) 0.0354(8) Uani 1 1 d . . .
H24 H 0.5124 0.2990 0.1526 0.042 Uiso 1 1 calc R . .
C25 C 0.8427(5) 0.36127(17) 0.7983(3) 0.0445(10) Uani 1 1 d . . .
C26 C 0.6998(5) 0.38363(16) 0.8315(3) 0.0519(11) Uani 1 1 d . . .
H26A H 0.7179 0.4063 0.9003 0.078 Uiso 1 1 calc R . .
H26B H 0.6364 0.3515 0.8447 0.078 Uiso 1 1 calc R . .
H26C H 0.6530 0.4075 0.7710 0.078 Uiso 1 1 calc R . .
C27 C 0.8633(4) 0.51984(14) 0.4131(3) 0.0303(8) Uani 1 1 d . . .
C28 C 0.7756(5) 0.55347(14) 0.4894(3) 0.0470(10) Uani 1 1 d . . .
H28A H 0.8094 0.5930 0.4934 0.071 Uiso 1 1 calc R . .
H28B H 0.7874 0.5367 0.5648 0.071 Uiso 1 1 calc R . .
H28C H 0.6731 0.5525 0.4596 0.071 Uiso 1 1 calc R . .

loop_
_atom_site_aniso_label
_atom_site_aniso_U_11
_atom_site_aniso_U_22
_atom_site_aniso_U_33
_atom_site_aniso_U_23
_atom_site_aniso_U_13
_atom_site_aniso_U_12
Br1 0.0700(4) 0.0871(4) 0.0633(4) 0.0403(3) -0.0201(3) -0.0052(3)
O1 0.0312(13) 0.0193(11) 0.0323(13) -0.0008(10) 0.0034(10) -0.0049(9)
O2 0.0406(14) 0.0303(13) 0.0345(14) -0.0004(11) 0.0008(11) -0.0163(11)
O3 0.0286(14) 0.0562(16) 0.0340(14) 0.0022(12) 0.0147(11) -0.0082(12)
O4 0.060(2) 0.154(3) 0.0294(16) -0.0173(19) -0.0001(15) -0.018(2)
O5 0.0395(14) 0.0304(13) 0.0324(14) -0.0104(11) 0.0155(11) -0.0033(11)
O6 0.0485(16) 0.0287(13) 0.0530(17) -0.0028(12) 0.0121(14) -0.0126(12)
N1 0.0362(17) 0.0297(15) 0.0219(15) 0.0024(12) 0.0021(12) -0.0050(13)
N2 0.0241(14) 0.0184(13) 0.0230(14) -0.0013(11) 0.0051(11) -0.0030(11)
C1 0.0246(17) 0.0199(16) 0.0225(17) -0.0023(13) 0.0022(13) -0.0047(13)
C2 0.030(2) 0.0244(18) 0.0250(18) 0.0012(14) 0.0083(15) -0.0038(14)
C3 0.0289(19) 0.0291(18) 0.0284(19) 0.0075(15) 0.0031(15) -0.0022(14)
C4 0.041(2) 0.043(2) 0.037(2) 0.0152(18) -0.0072(18) -0.0041(18)
C5 0.027(2) 0.053(3) 0.065(3) 0.021(2) -0.002(2) 0.0023(19)
C6 0.031(2) 0.039(2) 0.062(3) 0.012(2) 0.0126(19) 0.0089(17)
C7 0.034(2) 0.0290(19) 0.042(2) 0.0051(16) 0.0115(17) 0.0029(16)
C8 0.0279(18) 0.0172(16) 0.0297(18) 0.0047(13) 0.0019(14) 0.0000(14)
C9 0.0210(16) 0.0200(16) 0.0189(16) -0.0031(13) 0.0041(12) -0.0021(13)
C10 0.0199(16) 0.0228(16) 0.0222(17) -0.0017(13) 0.0031(13) 0.0006(13)
C11 0.0232(16) 0.0206(16) 0.0167(16) 0.0016(12) 0.0010(13) 0.0007(13)
C12 0.039(2) 0.0313(19) 0.0255(19) -0.0004(15) 0.0059(16) -0.0069(16)
C13 0.037(2) 0.052(2) 0.0258(19) 0.0013(17) 0.0101(16) -0.0100(18)
C14 0.042(2) 0.040(2) 0.0248(19) -0.0089(16) 0.0141(16) 0.0004(17)
C15 0.041(2) 0.0250(18) 0.0252(18) -0.0052(14) 0.0067(16) -0.0007(15)
C16 0.0192(16) 0.0227(16) 0.0194(16) -0.0010(13) 0.0007(13) 0.0003(13)
C17 0.0201(17) 0.0253(17) 0.0275(18) -0.0045(14) 0.0036(14) -0.0037(13)
C18 0.0271(18) 0.0251(17) 0.0232(17) -0.0019(14) 0.0076(14) -0.0040(14)
C19 0.0187(16) 0.0257(17) 0.0292(18) -0.0025(14) 0.0035(14) -0.0019(13)
C20 0.034(2) 0.035(2) 0.044(2) -0.0087(17) -0.0041(17) 0.0074(17)
C21 0.044(2) 0.027(2) 0.076(3) 0.010(2) -0.010(2) 0.0071(17)
C22 0.031(2) 0.042(2) 0.042(2) 0.0127(19) -0.0064(17) -0.0058(17)
C23 0.042(2) 0.043(2) 0.031(2) -0.0021(17) 0.0028(17) -0.0042(18)
C24 0.040(2) 0.0316(19) 0.034(2) -0.0039(16) 0.0006(16) -0.0007(16)
C25 0.061(3) 0.051(2) 0.023(2) -0.0024(18) 0.0097(19) -0.018(2)
C26 0.080(3) 0.042(2) 0.036(2) -0.0141(19) 0.015(2) 0.006(2)
C27 0.041(2) 0.0199(17) 0.0284(19) 0.0012(14) -0.0047(16) -0.0004(16)
C28 0.071(3) 0.0221(19) 0.050(3) -0.0092(18) 0.017(2) 0.0018(18)

loop_
_geom_bond_atom_site_label_1
_geom_bond_atom_site_label_2
_geom_bond_distance
_geom_bond_site_symmetry_2
_geom_bond_publ_flag
Br1 C22 1.888(3) . ?
O1 C18 1.372(4) . ?
O1 C1 1.456(3) . ?
O2 C18 1.206(3) . ?
O3 C2 1.203(4) . ?
O4 C25 1.206(4) . ?
O5 C10 1.203(3) . ?
O6 C27 1.210(4) . ?
N1 C2 1.398(4) . ?
N1 C25 1.419(4) . ?
N1 C3 1.441(4) . ?
N2 C10 1.406(4) . ?
N2 C27 1.428(4) . ?
N2 C11 1.441(4) . ?
C1 C8 1.501(4) . ?
C1 C2 1.551(4) . ?
C1 C9 1.573(4) . ?
C3 C4 1.388(5) . ?
C3 C8 1.396(4) . ?
C4 C5 1.385(5) . ?
C4 H4 0.9300 . ?
C5 C6 1.383(5) . ?
C5 H5 0.9300 . ?
C6 C7 1.386(5) . ?
C6 H6 0.9300 . ?
C7 C8 1.387(4) . ?
C7 H7 0.9300 . ?
C9 C16 1.492(4) . ?
C9 C10 1.550(4) . ?
C9 C17 1.563(4) . ?
C11 C12 1.380(4) . ?
C11 C16 1.398(4) . ?
C12 C13 1.399(4) . ?
C12 H12 0.9300 . ?
C13 C14 1.376(5) . ?
C13 H13 0.9300 . ?
C14 C15 1.388(5) . ?
C14 H14 0.9300 . ?
C15 C16 1.390(4) . ?
C15 H15 0.9300 . ?
C17 C18 1.516(4) . ?
C17 C19 1.520(4) . ?
C17 H17 0.9800 . ?
C19 C24 1.391(4) . ?
C19 C20 1.392(4) . ?
C20 C21 1.396(5) . ?
C20 H20 0.9300 . ?
C21 C22 1.383(5) . ?
C21 H21 0.9300 . ?
C22 C23 1.370(5) . ?
C23 C24 1.385(5) . ?
C23 H23 0.9300 . ?
C24 H24 0.9300 . ?
C25 C26 1.489(6) . ?
C26 H26A 0.9600 . ?
C26 H26B 0.9600 . ?
C26 H26C 0.9600 . ?
C27 C28 1.481(5) . ?
C28 H28A 0.9600 . ?
C28 H28B 0.9600 . ?
C28 H28C 0.9600 . ?
